data_1531738
loop_
_publ_author_name
'Lefevre, C.'
'Venturini, G.'
'Malaman, B.'

_publ_section_title
;
 A neutron diffraction study of (Hf Fe6 Ge6)-type Sc Mn6 Ge6-x Gax
 compounds and Y Mn6 Ge6-x Gax compounds (0.3 < x <1.6)
;
_journal_name_full 'Journal of Alloys Compd.'
_journal_page_first 38
_journal_page_last 46
_journal_volume 343
_journal_year 2002
_chemical_formula_sum 'Ga0.88 Ge5.12 Mn6 Sc'
_chemical_name_systematic 'Sc Mn6 Ge4 (Ge1.12 Ga0.88)'
_space_group_IT_number 191
_symmetry_space_group_name_Hall '-P 6 2'
_symmetry_space_group_name_H-M 'P 6/m m m'
_cell_angle_alpha 90
_cell_angle_beta 90
_cell_angle_gamma 120
_cell_formula_units_Z 1
_cell_length_a 5.1396
_cell_length_b 5.1396
_cell_length_c 8.12
_cell_volume 185.757
_citation_journal_id_ASTM JALCEU
_cod_data_source_file Lefevre_JALCEU_2002_524.cif
_cod_data_source_block Ga0.88Ge5.12Mn6Sc1
_cod_original_formula_sum 'Ga0.88 Ge5.12 Mn6 Sc1'
_cod_database_code 1531738

loop_
_symmetry_equiv_pos_as_xyz
x,y,z
x-y,x,z
-y,x-y,z
-x,-y,z
-x+y,-x,z
y,-x+y,z
-y,-x,-z
x-y,-y,-z
x,x-y,-z
y,x,-z
-x+y,y,-z
-x,-x+y,-z
-x,-y,-z
-x+y,-x,-z
y,-x+y,-z
x,y,-z
x-y,x,-z
-y,x-y,-z
y,x,z
-x+y,y,z
-x,-x+y,z
-y,-x,z
x-y,-y,z
x,x-y,z

loop_
_atom_site_label
_atom_site_type_symbol
_atom_site_fract_x
_atom_site_fract_y
_atom_site_fract_z
_atom_site_occupancy
_atom_site_U_iso_or_equiv
Ge2 Ge 0.3333 0.6667 0.5 0.56 0.0
Ga2 Ga 0.3333 0.6667 0.5 0.44 0.0
Mn1 Mn 0 0.5 0.246 1 0.0
Ge3 Ge 0 0 0.335 1 0.0
Sc1 Sc 0 0 0 1 0.0
Ge1 Ge 0.3333 0.6667 0 1 0.0
